data_9011147
loop_
_publ_author_name
'Ferraris, G.'
'Franchini-Angela M'

_publ_section_title
;
 Hydrogen bonding in the crystalline state. Crystal structure and twinning of
 NaNH4HPO4*4H2O (Stercorite)
;
_journal_name_full 'Acta Crystallographica, Section B'
_journal_page_first 504
_journal_page_last 510
_journal_paper_doi 10.1107/S0567740874003062
_journal_volume 30
_journal_year 1974
_chemical_compound_source 'guano deposits'
_chemical_formula_sum 'H9 N Na O8 P'
_chemical_name_mineral Stercorite
_space_group_IT_number 2
_symmetry_space_group_name_Hall '-P 1'
_symmetry_space_group_name_H-M 'P -1'
_cell_angle_alpha 90.46
_cell_angle_beta 97.87
_cell_angle_gamma 109.20
_cell_formula_units_Z 2
_cell_length_a 10.636
_cell_length_b 6.9187
_cell_length_c 6.4359
_cell_volume 442.331
_database_code_amcsd 0009501
_exptl_crystal_density_diffrn 1.539
_cod_original_formula_sum 'N Na P O8 H9'
_cod_database_code 9011147

loop_
_space_group_symop_operation_xyz
x,y,z
-x,-y,-z

loop_
_atom_site_aniso_label
_atom_site_aniso_U_11
_atom_site_aniso_U_22
_atom_site_aniso_U_33
_atom_site_aniso_U_12
_atom_site_aniso_U_13
_atom_site_aniso_U_23
NH4 0.03075 0.03456 0.04673 0.01671 0.01076 0.00013
Na 0.03280 0.02354 0.04078 0.00985 0.01416 0.00658
P 0.01985 0.01785 0.02722 0.00657 0.01124 0.00568
O1 0.02165 0.02759 0.03356 0.00594 0.01429 0.00658
O2 0.03165 0.02164 0.03963 0.01037 0.01063 0.00126
O-H3 0.02505 0.03671 0.03963 0.00719 0.01124 0.00555
O4 0.03445 0.02367 0.04091 0.01139 0.01201 0.01100
Wat5 0.03255 0.02367 0.04458 0.00909 0.01467 0.00721
Wat6 0.04115 0.03811 0.04015 0.02039 0.01848 0.00949
Wat7 0.03950 0.02710 0.03924 0.00568 0.01759 0.00658
Wat8 0.03875 0.03962 0.05661 0.00975 0.00910 0.01317

loop_
_atom_site_label
_atom_site_fract_x
_atom_site_fract_y
_atom_site_fract_z
_atom_site_type_symbol
_atom_site_attached_hydrogens
NH4 -0.00460 0.20480 0.21990 N 0
Na 0.53170 0.76610 0.03420 Na 0
P 0.73140 0.36460 0.44350 P 0
O1 0.80750 0.40440 0.25300 O 0
O2 0.75810 0.56160 0.57360 O 0
O-H3 0.57670 0.28780 0.33920 O 1
O4 0.75780 0.19610 0.57160 O 0
Wat5 0.61340 0.80640 0.40780 O 2
Wat6 0.65520 0.56190 -0.05630 O 2
Wat7 0.65570 0.09360 -0.05700 O 2
Wat8 -0.00280 0.79030 0.22650 O 2

loop_
_cod_changelog_entry_id
_cod_changelog_entry_author
_cod_changelog_entry_date
_cod_changelog_entry_text
1
;cod-tools version 3.8.0
Id: cif_guess_AMCSD_atom_types 9574 2023-05-10 09:00:05Z saulius
;
2023-05-10T18:52:58+03:00
;Derived atom types and hydrogen counts
from atom names that follow the AMCSD naming convention
(Wat == water, O-H == hydroxyl).
;
2
;cod-tools version 3.10.1
Id: cif_fix_AMCSD_aniso_labels 10200 2024-08-01 14:09:44Z saulius
;
2024-08-02T12:21:38+03:00
;Changed the following '_atom_site_aniso_label' values:
'OH3' -> 'O-H3'
;

loop_
_cod_related_entry_id
_cod_related_entry_database
_cod_related_entry_code
1 AMCSD 0009501
